data_2227750
loop_
_publ_author_name
'Rao, Xiao-Ping'

_publ_section_title
;
 <i>N</i>-Morpholino-\D^8^-dihydroabietamide
;
_journal_coeditor_code KP2277
_journal_issue 11
_journal_name_full 'Acta Crystallographica Section E'
_journal_page_first o2725
_journal_paper_doi 10.1107/S1600536810039073
_journal_volume 66
_journal_year 2010
_chemical_formula_iupac 'C24 H39 N O2'
_chemical_formula_moiety 'C24 H39 N O2'
_chemical_formula_sum 'C24 H39 N O2'
_chemical_formula_weight 373.56
_chemical_name_systematic
;
4-{[1,4a-dimethyl-7-(propan-2-yl)-1,2,3,4,4a,5,6,7,8,9,10,10a-
dodecahydrophenanthren-1-yl]carbonyl}morpholine
;
_space_group_IT_number 19
_symmetry_cell_setting orthorhombic
_symmetry_space_group_name_Hall 'P 2ac 2ab'
_symmetry_space_group_name_H-M 'P 21 21 21'
_atom_sites_solution_hydrogens geom
_atom_sites_solution_primary direct
_atom_sites_solution_secondary difmap
_audit_creation_method SHELXL-97
_cell_angle_alpha 90.00
_cell_angle_beta 90.00
_cell_angle_gamma 90.00
_cell_formula_units_Z 4
_cell_length_a 7.8683(16)
_cell_length_b 11.036(2)
_cell_length_c 24.726(5)
_cell_measurement_reflns_used 16603
_cell_measurement_temperature 293(2)
_cell_measurement_theta_max 27.40
_cell_measurement_theta_min 3.07
_cell_volume 2147.1(7)
_computing_cell_refinement 'RAPID-AUTO (Rigaku, 1998)'
_computing_data_collection 'RAPID-AUTO (Rigaku, 1998)'
_computing_data_reduction 'RAPID-AUTO (Rigaku, 1998)'
_computing_molecular_graphics 'XP (Sheldrick, 2008)'
_computing_publication_material 'SHELXL97 (Sheldrick, 2008)'
_computing_structure_refinement 'SHELXL97 (Sheldrick, 2008)'
_computing_structure_solution 'SHELXS97 (Sheldrick, 2008)'
_diffrn_ambient_temperature 293(2)
_diffrn_detector_area_resol_mean 0
_diffrn_measured_fraction_theta_full 0.998
_diffrn_measured_fraction_theta_max 0.998
_diffrn_measurement_device_type 'Rigaku R-AXIS RAPID'
_diffrn_measurement_method '\w scans'
_diffrn_radiation_monochromator graphite
_diffrn_radiation_source 'fine-focus sealed tube'
_diffrn_radiation_type MoK\a
_diffrn_radiation_wavelength 0.71073
_diffrn_reflns_av_R_equivalents 0.0286
_diffrn_reflns_av_sigmaI/netI 0.0176
_diffrn_reflns_limit_h_max 9
_diffrn_reflns_limit_h_min -9
_diffrn_reflns_limit_k_max 13
_diffrn_reflns_limit_k_min -13
_diffrn_reflns_limit_l_max 29
_diffrn_reflns_limit_l_min -29
_diffrn_reflns_number 16937
_diffrn_reflns_theta_full 25.00
_diffrn_reflns_theta_max 25.00
_diffrn_reflns_theta_min 3.07
_diffrn_standards_decay_% 0
_diffrn_standards_interval_count 0
_diffrn_standards_interval_time 0
_diffrn_standards_number 0
_exptl_absorpt_coefficient_mu 0.072
_exptl_absorpt_correction_T_max 0.497
_exptl_absorpt_correction_T_min 0.352
_exptl_absorpt_correction_type multi-scan
_exptl_absorpt_process_details '(ABSCOR; Higashi, 1995)'
_exptl_crystal_colour colorless
_exptl_crystal_density_diffrn 1.156
_exptl_crystal_density_method 'not measured'
_exptl_crystal_description block
_exptl_crystal_F_000 824
_exptl_crystal_size_max 0.42
_exptl_crystal_size_mid 0.34
_exptl_crystal_size_min 0.25
_refine_diff_density_max 0.234
_refine_diff_density_min -0.264
_refine_ls_abs_structure_details 'Flack (1983), <b>??? Friedel pairs</b>'
_refine_ls_abs_structure_Flack 0(10)
_refine_ls_extinction_method none
_refine_ls_goodness_of_fit_ref 1.374
_refine_ls_hydrogen_treatment constr
_refine_ls_matrix_type full
_refine_ls_number_parameters 248
_refine_ls_number_reflns 2186
_refine_ls_number_restraints 0
_refine_ls_restrained_S_all 1.374
_refine_ls_R_factor_all 0.0448
_refine_ls_R_factor_gt 0.0380
_refine_ls_shift/su_max 0.000
_refine_ls_shift/su_mean 0.000
_refine_ls_structure_factor_coef Fsqd
_refine_ls_weighting_details 'calc w=1/[\s^2^(Fo^2^)+(0.0672P)^2^+0.0000P] where P=(Fo^2^+2Fc^2^)/3'
_refine_ls_weighting_scheme calc
_refine_ls_wR_factor_gt 0.1046
_refine_ls_wR_factor_ref 0.1167
_reflns_number_gt 1957
_reflns_number_total 2186
_reflns_threshold_expression I>2\s(I)
_cod_data_source_file kp2277.cif
_cod_data_source_block I
_cod_database_code 2227750
_cod_database_fobs_code 2227750

loop_
_symmetry_equiv_pos_as_xyz
'x, y, z'
'-x+1/2, -y, z+1/2'
'-x, y+1/2, -z+1/2'
'x+1/2, -y+1/2, -z'

loop_
_atom_site_type_symbol
_atom_site_label
_atom_site_fract_x
_atom_site_fract_y
_atom_site_fract_z
_atom_site_U_iso_or_equiv
_atom_site_adp_type
_atom_site_calc_flag
_atom_site_refinement_flags
_atom_site_occupancy
_atom_site_disorder_assembly
_atom_site_disorder_group
O O1 1.1743(3) 0.85945(18) 0.01582(7) 0.0661(6) Uani d . 1 . .
O O2 0.9634(2) 0.83691(14) 0.19288(7) 0.0528(5) Uani d . 1 . .
N N1 1.0754(3) 0.75942(19) 0.11701(8) 0.0523(6) Uani d . 1 . .
C C1 1.1939(4) 0.8606(3) 0.11335(10) 0.0577(7) Uani d . 1 . .
H H1A 1.3095 0.8301 0.1132 0.069 Uiso calc R 1 . .
H H1B 1.1805 0.9126 0.1447 0.069 Uiso calc R 1 . .
C C2 1.1629(4) 0.9328(3) 0.06276(10) 0.0627(8) Uani d . 1 . .
H H2A 1.0508 0.9693 0.0645 0.075 Uiso calc R 1 . .
H H2B 1.2458 0.9977 0.0605 0.075 Uiso calc R 1 . .
C C3 1.0545(4) 0.7641(3) 0.01898(10) 0.0586(7) Uani d . 1 . .
H H3A 1.0628 0.7147 -0.0134 0.070 Uiso calc R 1 . .
H H3B 0.9409 0.7981 0.0203 0.070 Uiso calc R 1 . .
C C4 1.0817(4) 0.6852(2) 0.06789(9) 0.0501(6) Uani d . 1 . .
H H4A 0.9944 0.6233 0.0694 0.060 Uiso calc R 1 . .
H H4B 1.1913 0.6453 0.0654 0.060 Uiso calc R 1 . .
C C5 0.9656(3) 0.75310(19) 0.16034(9) 0.0404(5) Uani d . 1 . .
C C6 0.9513(3) 0.52216(19) 0.16245(10) 0.0467(6) Uani d . 1 . .
H H6A 1.0593 0.5390 0.1460 0.070 Uiso calc R 1 . .
H H6B 0.8898 0.4655 0.1404 0.070 Uiso calc R 1 . .
H H6C 0.9688 0.4882 0.1978 0.070 Uiso calc R 1 . .
C C7 0.6449(4) 0.4303(2) 0.23662(10) 0.0492(6) Uani d . 1 . .
H H7A 0.7448 0.4175 0.2582 0.074 Uiso calc R 1 . .
H H7B 0.6643 0.4004 0.2007 0.074 Uiso calc R 1 . .
H H7C 0.5508 0.3879 0.2525 0.074 Uiso calc R 1 . .
C C8 0.8477(3) 0.64162(18) 0.16745(8) 0.0371(5) Uani d . 1 . .
C C9 0.7048(3) 0.6567(2) 0.12412(9) 0.0467(6) Uani d . 1 . .
H H9A 0.6655 0.7400 0.1246 0.056 Uiso calc R 1 . .
H H9B 0.7526 0.6410 0.0886 0.056 Uiso calc R 1 . .
C C10 0.5535(3) 0.5732(2) 0.13276(10) 0.0509(6) Uani d . 1 . .
H H10A 0.4685 0.5895 0.1053 0.061 Uiso calc R 1 . .
H H10B 0.5899 0.4898 0.1287 0.061 Uiso calc R 1 . .
C C11 0.4745(3) 0.5901(2) 0.18848(9) 0.0478(6) Uani d . 1 . .
H H11A 0.3801 0.5343 0.1926 0.057 Uiso calc R 1 . .
H H11B 0.4302 0.6718 0.1915 0.057 Uiso calc R 1 . .
C C12 0.6045(3) 0.56781(19) 0.23426(9) 0.0373(5) Uani d . 1 . .
C C13 0.7604(3) 0.65211(18) 0.22398(8) 0.0344(5) Uani d . 1 . .
H H13A 0.7140 0.7345 0.2250 0.041 Uiso calc R 1 . .
C C14 0.8810(3) 0.6454(2) 0.27262(9) 0.0391(5) Uani d . 1 . .
H H14A 0.9105 0.5616 0.2799 0.047 Uiso calc R 1 . .
H H14B 0.9847 0.6895 0.2648 0.047 Uiso calc R 1 . .
C C15 0.7940(3) 0.7000(2) 0.32151(9) 0.0448(6) Uani d . 1 . .
H H15A 0.7983 0.7876 0.3187 0.054 Uiso calc R 1 . .
H H15B 0.8562 0.6768 0.3538 0.054 Uiso calc R 1 . .
C C16 0.6101(3) 0.66108(19) 0.32775(9) 0.0376(5) Uani d . 1 . .
C C17 0.5253(3) 0.60145(18) 0.28917(9) 0.0381(5) Uani d . 1 . .
C C18 0.5310(3) 0.6973(2) 0.38098(9) 0.0456(6) Uani d . 1 . .
H H18A 0.5529 0.7828 0.3869 0.055 Uiso calc R 1 . .
H H18B 0.5875 0.6530 0.4097 0.055 Uiso calc R 1 . .
C C19 0.3437(3) 0.5623(3) 0.29822(11) 0.0539(6) Uani d . 1 . .
H H19A 0.3275 0.4824 0.2826 0.065 Uiso calc R 1 . .
H H19B 0.2685 0.6179 0.2796 0.065 Uiso calc R 1 . .
C C20 0.2957(4) 0.5583(3) 0.35748(11) 0.0563(7) Uani d . 1 . .
H H20A 0.1746 0.5435 0.3608 0.068 Uiso calc R 1 . .
H H20B 0.3551 0.4919 0.3749 0.068 Uiso calc R 1 . .
C C21 0.3398(3) 0.6757(2) 0.38580(10) 0.0458(6) Uani d . 1 . .
H H21A 0.2847 0.7404 0.3651 0.055 Uiso calc R 1 . .
C C22 0.2693(4) 0.6842(2) 0.44366(10) 0.0553(7) Uani d . 1 . .
H H22A 0.1454 0.6785 0.4406 0.066 Uiso calc R 1 . .
C C23 0.3069(5) 0.8059(3) 0.46971(13) 0.0773(10) Uani d . 1 . .
H H23A 0.2579 0.8082 0.5052 0.116 Uiso calc R 1 . .
H H23B 0.2590 0.8695 0.4480 0.116 Uiso calc R 1 . .
H H23C 0.4277 0.8170 0.4723 0.116 Uiso calc R 1 . .
C C24 0.3247(5) 0.5812(3) 0.48076(12) 0.0782(9) Uani d . 1 . .
H H24A 0.4457 0.5842 0.4857 0.117 Uiso calc R 1 . .
H H24B 0.2938 0.5050 0.4648 0.117 Uiso calc R 1 . .
H H24C 0.2695 0.5894 0.5152 0.117 Uiso calc R 1 . .

loop_
_atom_site_aniso_label
_atom_site_aniso_U_11
_atom_site_aniso_U_22
_atom_site_aniso_U_33
_atom_site_aniso_U_12
_atom_site_aniso_U_13
_atom_site_aniso_U_23
O1 0.0850(15) 0.0717(11) 0.0416(9) -0.0148(11) 0.0137(10) 0.0019(9)
O2 0.0659(12) 0.0420(8) 0.0504(9) -0.0102(8) 0.0087(9) -0.0097(8)
N1 0.0661(14) 0.0536(11) 0.0370(10) -0.0205(11) 0.0084(10) -0.0062(9)
C1 0.0629(17) 0.0646(15) 0.0457(13) -0.0236(14) 0.0031(13) -0.0030(13)
C2 0.078(2) 0.0529(13) 0.0566(16) -0.0142(14) 0.0135(16) -0.0022(13)
C3 0.0667(17) 0.0687(16) 0.0403(13) -0.0044(14) 0.0025(13) -0.0082(12)
C4 0.0550(15) 0.0503(13) 0.0448(13) -0.0032(11) 0.0071(12) -0.0088(11)
C5 0.0461(13) 0.0393(10) 0.0357(11) -0.0004(10) -0.0029(10) 0.0020(10)
C6 0.0499(14) 0.0411(11) 0.0490(13) 0.0025(10) 0.0043(12) -0.0013(11)
C7 0.0593(16) 0.0358(11) 0.0525(14) -0.0042(11) 0.0030(13) -0.0037(10)
C8 0.0419(12) 0.0346(10) 0.0348(11) -0.0007(9) -0.0026(9) 0.0002(9)
C9 0.0538(14) 0.0511(13) 0.0352(11) -0.0002(12) -0.0066(11) -0.0010(11)
C10 0.0480(15) 0.0608(14) 0.0440(12) -0.0039(12) -0.0159(11) -0.0033(12)
C11 0.0412(13) 0.0555(13) 0.0466(13) -0.0047(11) -0.0083(11) -0.0049(11)
C12 0.0360(12) 0.0359(10) 0.0400(11) -0.0019(9) -0.0018(10) -0.0025(9)
C13 0.0349(11) 0.0329(9) 0.0355(11) 0.0024(9) -0.0037(8) 0.0009(9)
C14 0.0330(11) 0.0451(11) 0.0392(12) 0.0017(10) -0.0043(9) 0.0036(10)
C15 0.0401(13) 0.0548(13) 0.0396(12) -0.0050(10) -0.0048(10) -0.0014(11)
C16 0.0381(12) 0.0364(10) 0.0385(11) 0.0008(9) -0.0006(9) 0.0001(9)
C17 0.0358(12) 0.0379(10) 0.0406(11) -0.0020(9) -0.0004(10) 0.0000(10)
C18 0.0514(14) 0.0454(11) 0.0401(12) 0.0020(10) 0.0006(11) -0.0022(11)
C19 0.0433(14) 0.0643(14) 0.0541(15) -0.0108(12) 0.0053(12) -0.0092(13)
C20 0.0472(15) 0.0633(15) 0.0585(15) -0.0120(13) 0.0121(13) -0.0016(13)
C21 0.0469(13) 0.0437(12) 0.0469(13) 0.0016(10) 0.0056(11) 0.0054(11)
C22 0.0543(16) 0.0597(15) 0.0520(14) 0.0023(12) 0.0118(13) 0.0056(12)
C23 0.100(3) 0.0742(19) 0.0581(17) 0.0018(18) 0.0266(19) -0.0087(15)
C24 0.095(3) 0.085(2) 0.0553(17) 0.0004(19) 0.0128(17) 0.0227(16)

loop_
_atom_type_symbol
_atom_type_description
_atom_type_scat_dispersion_real
_atom_type_scat_dispersion_imag
_atom_type_scat_source
C C 0.0033 0.0000 'International Tables Vol C Tables 4.2.6.8 and 6.1.1.4'
H H 0.0000 0.0000 'International Tables Vol C Tables 4.2.6.8 and 6.1.1.4'
N N 0.0061 0.0000 'International Tables Vol C Tables 4.2.6.8 and 6.1.1.4'
O O 0.0106 0.0000 'International Tables Vol C Tables 4.2.6.8 and 6.1.1.4'

loop_
_geom_angle_atom_site_label_1
_geom_angle_atom_site_label_2
_geom_angle_atom_site_label_3
_geom_angle_site_symmetry_1
_geom_angle_site_symmetry_3
_geom_angle
_geom_angle_publ_flag
C3 O1 C2 . . 109.73(19) ?
C5 N1 C1 . . 119.21(19) ?
C5 N1 C4 . . 129.6(2) ?
C1 N1 C4 . . 110.79(19) ?
N1 C1 C2 . . 110.7(2) ?
N1 C1 H1A . . 109.5 ?
C2 C1 H1A . . 109.5 ?
N1 C1 H1B . . 109.5 ?
C2 C1 H1B . . 109.5 ?
H1A C1 H1B . . 108.1 ?
O1 C2 C1 . . 111.6(2) ?
O1 C2 H2A . . 109.3 ?
C1 C2 H2A . . 109.3 ?
O1 C2 H2B . . 109.3 ?
C1 C2 H2B . . 109.3 ?
H2A C2 H2B . . 108.0 ?
O1 C3 C4 . . 112.3(2) ?
O1 C3 H3A . . 109.1 ?
C4 C3 H3A . . 109.1 ?
O1 C3 H3B . . 109.1 ?
C4 C3 H3B . . 109.1 ?
H3A C3 H3B . . 107.9 ?
N1 C4 C3 . . 109.75(19) ?
N1 C4 H4A . . 109.7 ?
C3 C4 H4A . . 109.7 ?
N1 C4 H4B . . 109.7 ?
C3 C4 H4B . . 109.7 ?
H4A C4 H4B . . 108.2 ?
O2 C5 N1 . . 118.7(2) ?
O2 C5 C8 . . 121.0(2) ?
N1 C5 C8 . . 120.22(19) ?
C8 C6 H6A . . 109.5 ?
C8 C6 H6B . . 109.5 ?
H6A C6 H6B . . 109.5 ?
C8 C6 H6C . . 109.5 ?
H6A C6 H6C . . 109.5 ?
H6B C6 H6C . . 109.5 ?
C12 C7 H7A . . 109.5 ?
C12 C7 H7B . . 109.5 ?
H7A C7 H7B . . 109.5 ?
C12 C7 H7C . . 109.5 ?
H7A C7 H7C . . 109.5 ?
H7B C7 H7C . . 109.5 ?
C5 C8 C6 . . 110.49(18) ?
C5 C8 C9 . . 105.57(17) ?
C6 C8 C9 . . 114.40(18) ?
C5 C8 C13 . . 107.80(17) ?
C6 C8 C13 . . 111.38(17) ?
C9 C8 C13 . . 106.83(18) ?
C10 C9 C8 . . 113.76(19) ?
C10 C9 H9A . . 108.8 ?
C8 C9 H9A . . 108.8 ?
C10 C9 H9B . . 108.8 ?
C8 C9 H9B . . 108.8 ?
H9A C9 H9B . . 107.7 ?
C11 C10 C9 . . 111.89(19) ?
C11 C10 H10A . . 109.2 ?
C9 C10 H10A . . 109.2 ?
C11 C10 H10B . . 109.2 ?
C9 C10 H10B . . 109.2 ?
H10A C10 H10B . . 107.9 ?
C10 C11 C12 . . 111.9(2) ?
C10 C11 H11A . . 109.2 ?
C12 C11 H11A . . 109.2 ?
C10 C11 H11B . . 109.2 ?
C12 C11 H11B . . 109.2 ?
H11A C11 H11B . . 107.9 ?
C17 C12 C11 . . 109.88(19) ?
C17 C12 C7 . . 106.60(18) ?
C11 C12 C7 . . 108.60(19) ?
C17 C12 C13 . . 108.54(17) ?
C11 C12 C13 . . 107.85(17) ?
C7 C12 C13 . . 115.32(19) ?
C14 C13 C12 . . 109.26(17) ?
C14 C13 C8 . . 115.23(17) ?
C12 C13 C8 . . 116.57(17) ?
C14 C13 H13A . . 104.8 ?
C12 C13 H13A . . 104.8 ?
C8 C13 H13A . . 104.8 ?
C15 C14 C13 . . 109.08(18) ?
C15 C14 H14A . . 109.9 ?
C13 C14 H14A . . 109.9 ?
C15 C14 H14B . . 109.9 ?
C13 C14 H14B . . 109.9 ?
H14A C14 H14B . . 108.3 ?
C14 C15 C16 . . 113.57(19) ?
C14 C15 H15A . . 108.9 ?
C16 C15 H15A . . 108.9 ?
C14 C15 H15B . . 108.9 ?
C16 C15 H15B . . 108.9 ?
H15A C15 H15B . . 107.7 ?
C17 C16 C18 . . 123.2(2) ?
C17 C16 C15 . . 122.8(2) ?
C18 C16 C15 . . 114.00(19) ?
C16 C17 C19 . . 120.5(2) ?
C16 C17 C12 . . 123.1(2) ?
C19 C17 C12 . . 116.39(19) ?
C16 C18 C21 . . 115.6(2) ?
C16 C18 H18A . . 108.4 ?
C21 C18 H18A . . 108.4 ?
C16 C18 H18B . . 108.4 ?
C21 C18 H18B . . 108.4 ?
H18A C18 H18B . . 107.4 ?
C17 C19 C20 . . 112.8(2) ?
C17 C19 H19A . . 109.0 ?
C20 C19 H19A . . 109.0 ?
C17 C19 H19B . . 109.0 ?
C20 C19 H19B . . 109.0 ?
H19A C19 H19B . . 107.8 ?
C21 C20 C19 . . 111.5(2) ?
C21 C20 H20A . . 109.3 ?
C19 C20 H20A . . 109.3 ?
C21 C20 H20B . . 109.3 ?
C19 C20 H20B . . 109.3 ?
H20A C20 H20B . . 108.0 ?
C20 C21 C18 . . 108.9(2) ?
C20 C21 C22 . . 113.6(2) ?
C18 C21 C22 . . 114.7(2) ?
C20 C21 H21A . . 106.3 ?
C18 C21 H21A . . 106.3 ?
C22 C21 H21A . . 106.3 ?
C23 C22 C24 . . 110.4(2) ?
C23 C22 C21 . . 112.2(2) ?
C24 C22 C21 . . 114.3(2) ?
C23 C22 H22A . . 106.4 ?
C24 C22 H22A . . 106.4 ?
C21 C22 H22A . . 106.4 ?
C22 C23 H23A . . 109.5 ?
C22 C23 H23B . . 109.5 ?
H23A C23 H23B . . 109.5 ?
C22 C23 H23C . . 109.5 ?
H23A C23 H23C . . 109.5 ?
H23B C23 H23C . . 109.5 ?
C22 C24 H24A . . 109.5 ?
C22 C24 H24B . . 109.5 ?
H24A C24 H24B . . 109.5 ?
C22 C24 H24C . . 109.5 ?
H24A C24 H24C . . 109.5 ?
H24B C24 H24C . . 109.5 ?

loop_
_geom_bond_atom_site_label_1
_geom_bond_atom_site_label_2
_geom_bond_site_symmetry_2
_geom_bond_distance
_geom_bond_publ_flag
O1 C3 . 1.415(3) ?
O1 C2 . 1.418(3) ?
O2 C5 . 1.226(3) ?
N1 C5 . 1.378(3) ?
N1 C1 . 1.458(3) ?
N1 C4 . 1.466(3) ?
C1 C2 . 1.503(4) ?
C1 H1A . 0.9700 ?
C1 H1B . 0.9700 ?
C2 H2A . 0.9700 ?
C2 H2B . 0.9700 ?
C3 C4 . 1.505(3) ?
C3 H3A . 0.9700 ?
C3 H3B . 0.9700 ?
C4 H4A . 0.9700 ?
C4 H4B . 0.9700 ?
C5 C8 . 1.551(3) ?
C6 C8 . 1.555(3) ?
C6 H6A . 0.9600 ?
C6 H6B . 0.9600 ?
C6 H6C . 0.9600 ?
C7 C12 . 1.552(3) ?
C7 H7A . 0.9600 ?
C7 H7B . 0.9600 ?
C7 H7C . 0.9600 ?
C8 C9 . 1.562(3) ?
C8 C13 . 1.562(3) ?
C9 C10 . 1.520(3) ?
C9 H9A . 0.9700 ?
C9 H9B . 0.9700 ?
C10 C11 . 1.523(3) ?
C10 H10A . 0.9700 ?
C10 H10B . 0.9700 ?
C11 C12 . 1.545(3) ?
C11 H11A . 0.9700 ?
C11 H11B . 0.9700 ?
C12 C17 . 1.539(3) ?
C12 C13 . 1.561(3) ?
C13 C14 . 1.534(3) ?
C13 H13A . 0.9800 ?
C14 C15 . 1.514(3) ?
C14 H14A . 0.9700 ?
C14 H14B . 0.9700 ?
C15 C16 . 1.517(3) ?
C15 H15A . 0.9700 ?
C15 H15B . 0.9700 ?
C16 C17 . 1.337(3) ?
C16 C18 . 1.510(3) ?
C17 C19 . 1.509(3) ?
C18 C21 . 1.528(4) ?
C18 H18A . 0.9700 ?
C18 H18B . 0.9700 ?
C19 C20 . 1.514(4) ?
C19 H19A . 0.9700 ?
C19 H19B . 0.9700 ?
C20 C21 . 1.513(4) ?
C20 H20A . 0.9700 ?
C20 H20B . 0.9700 ?
C21 C22 . 1.537(3) ?
C21 H21A . 0.9800 ?
C22 C23 . 1.519(4) ?
C22 C24 . 1.524(4) ?
C22 H22A . 0.9800 ?
C23 H23A . 0.9600 ?
C23 H23B . 0.9600 ?
C23 H23C . 0.9600 ?
C24 H24A . 0.9600 ?
C24 H24B . 0.9600 ?
C24 H24C . 0.9600 ?

loop_
_cod_related_entry_id
_cod_related_entry_database
_cod_related_entry_code
1 ChemSpider 30656278
